data_1556160
loop_
_publ_author_name
'Shupe, Benjamin H.'
'Allen, Emily E.'
'MacDonald, Jacob P.'
'Wilson, Sean O.'
'Franz, Annaliese K.'

_publ_section_title
;
 Synthesis of spirocarbamate oxindoles via intramolecular trapping of a
 \b-silyl carbocation by an N-Boc group.
;
_journal_issue 13
_journal_name_full 'Organic letters'
_journal_page_first 3218
_journal_page_last 3221
_journal_paper_doi 10.1021/ol4010867
_journal_volume 15
_journal_year 2013
_chemical_formula_moiety 'C22 H33 F N2 O3 Si, C H2 Cl2'
_chemical_formula_sum 'C23 H35 Cl2 F N2 O3 Si'
_chemical_formula_weight 505.52
_chemical_name_common 'oxindole with methylene chloride solvate'
_space_group_IT_number 2
_space_group_name_Hall '-P 1'
_space_group_name_H-M_alt 'P -1'
_symmetry_cell_setting triclinic
_symmetry_space_group_name_Hall '-P 1'
_symmetry_space_group_name_H-M 'P -1'
_atom_sites_solution_hydrogens geom
_atom_sites_solution_primary direct
_atom_sites_solution_secondary difmap
_audit_creation_method SHELXL-97
_cell_angle_alpha 89.2630(10)
_cell_angle_beta 76.6630(10)
_cell_angle_gamma 84.8420(10)
_cell_formula_units_Z 2
_cell_length_a 9.2544(6)
_cell_length_b 10.1036(7)
_cell_length_c 14.0370(10)
_cell_measurement_reflns_used 2099
_cell_measurement_temperature 90(2)
_cell_measurement_theta_max 28.1
_cell_measurement_theta_min 3.1
_cell_volume 1271.89(15)
_computing_cell_refinement 'SAINT (Bruker, 2010)'
_computing_data_collection 'SMART (Bruker, 2005)'
_computing_data_reduction 'SAINT (Bruker, 2010)'
_computing_publication_material 'SHELXL-97 (Sheldrick, 2008)'
_computing_structure_refinement 'SHELXL-97 (Sheldrick, 2008)'
_computing_structure_solution 'SHELXS-97 (Sheldrick, 2008)'
_diffrn_ambient_temperature 90(2)
_diffrn_measured_fraction_theta_full 0.972
_diffrn_measured_fraction_theta_max 0.972
_diffrn_measurement_device_type 'Bruker SMART 1000'
_diffrn_measurement_method \w
_diffrn_radiation_monochromator graphite
_diffrn_radiation_source 'fine-focus sealed tube'
_diffrn_radiation_type MoK\a
_diffrn_radiation_wavelength 0.71073
_diffrn_reflns_av_R_equivalents 0.0146
_diffrn_reflns_av_sigmaI/netI 0.0194
_diffrn_reflns_limit_h_max 11
_diffrn_reflns_limit_h_min -11
_diffrn_reflns_limit_k_max 13
_diffrn_reflns_limit_k_min -12
_diffrn_reflns_limit_l_max 18
_diffrn_reflns_limit_l_min -18
_diffrn_reflns_number 12368
_diffrn_reflns_theta_full 27.45
_diffrn_reflns_theta_max 27.45
_diffrn_reflns_theta_min 2.90
_exptl_absorpt_coefficient_mu 0.337
_exptl_absorpt_correction_T_max 0.9367
_exptl_absorpt_correction_T_min 0.8142
_exptl_absorpt_correction_type multi-scan
_exptl_absorpt_process_details 'SADABS (Sheldrick, 2006)'
_exptl_crystal_colour colorless
_exptl_crystal_density_diffrn 1.320
_exptl_crystal_density_method 'not measured'
_exptl_crystal_description block
_exptl_crystal_F_000 536
_exptl_crystal_size_max 0.64
_exptl_crystal_size_mid 0.26
_exptl_crystal_size_min 0.20
_refine_diff_density_max 0.492
_refine_diff_density_min -1.100
_refine_diff_density_rms 0.057
_refine_ls_extinction_method none
_refine_ls_goodness_of_fit_ref 1.038
_refine_ls_hydrogen_treatment mixed
_refine_ls_matrix_type full
_refine_ls_number_parameters 449
_refine_ls_number_reflns 5637
_refine_ls_number_restraints 0
_refine_ls_restrained_S_all 1.038
_refine_ls_R_factor_all 0.0479
_refine_ls_R_factor_gt 0.0431
_refine_ls_shift/su_max 0.091
_refine_ls_shift/su_mean 0.005
_refine_ls_structure_factor_coef Fsqd
_refine_ls_weighting_details 'calc w=1/[\s^2^(Fo^2^)+(0.0488P)^2^+1.1801P] where P=(Fo^2^+2Fc^2^)/3'
_refine_ls_weighting_scheme calc
_refine_ls_wR_factor_gt 0.1066
_refine_ls_wR_factor_ref 0.1105
_reflns_number_gt 5072
_reflns_number_total 5637
_reflns_threshold_expression >2sigma(I)
_cod_data_source_file ol4010867_si_001.cif
_cod_data_source_block sw1
_cod_database_code 1556160

loop_
_symmetry_equiv_pos_as_xyz
'x, y, z'
'-x, -y, -z'

loop_
_atom_site_label
_atom_site_type_symbol
_atom_site_fract_x
_atom_site_fract_y
_atom_site_fract_z
_atom_site_U_iso_or_equiv
_atom_site_adp_type
_atom_site_occupancy
_atom_site_symmetry_multiplicity
_atom_site_calc_flag
_atom_site_refinement_flags
_atom_site_disorder_assembly
_atom_site_disorder_group
N1 N 0.72264(15) 0.15864(13) 0.15077(10) 0.0174(3) Uani 1 1 d . . .
C1 C 0.71741(18) 0.28926(16) 0.17505(11) 0.0192(3) Uani 1 1 d . . .
O1 O 0.60812(14) 0.36946(12) 0.18765(10) 0.0290(3) Uani 1 1 d . . .
C2 C 0.87587(17) 0.31889(14) 0.18445(11) 0.0156(3) Uani 1 1 d . . .
C3 C 0.96397(17) 0.18697(15) 0.15637(10) 0.0150(3) Uani 1 1 d . . .
C4 C 1.11314(17) 0.14964(15) 0.15020(11) 0.0174(3) Uani 1 1 d . . .
H4 H 1.185(2) 0.2139(19) 0.1601(14) 0.016(4) Uiso 1 1 d . . .
C5 C 1.15984(17) 0.01642(16) 0.12990(11) 0.0186(3) Uani 1 1 d . . .
C6 C 1.06700(18) -0.07638(16) 0.11493(11) 0.0184(3) Uani 1 1 d . . .
H6 H 1.104(2) -0.165(2) 0.1031(15) 0.024(5) Uiso 1 1 d . . .
F6 F 1.30610(11) -0.02421(10) 0.12483(8) 0.0269(2) Uani 1 1 d . . .
C7 C 0.91650(18) -0.03715(15) 0.11993(11) 0.0169(3) Uani 1 1 d . . .
H7 H 0.851(2) -0.104(2) 0.1089(15) 0.023(5) Uiso 1 1 d . . .
C8 C 0.86800(17) 0.09504(15) 0.14062(10) 0.0150(3) Uani 1 1 d . . .
C9 C 0.59856(19) 0.09729(18) 0.12743(13) 0.0213(3) Uani 1 1 d . . .
H7A H 0.572(3) 0.025(2) 0.1680(17) 0.033(6) Uiso 1 1 d . . .
H7B H 0.623(3) 0.063(2) 0.0618(18) 0.038(6) Uiso 1 1 d . . .
H7C H 0.515(3) 0.165(3) 0.1345(18) 0.042(6) Uiso 1 1 d . . .
N2 N 0.92978(16) 0.42493(13) 0.11870(10) 0.0178(3) Uani 1 1 d . . .
H2 H 0.959(2) 0.408(2) 0.0577(17) 0.029(5) Uiso 1 1 d . . .
C10 C 0.92940(18) 0.55312(15) 0.14315(11) 0.0175(3) Uani 1 1 d . . .
O10 O 0.97259(15) 0.63789(11) 0.08296(8) 0.0238(3) Uani 1 1 d . . .
O11 O 0.88441(13) 0.59041(11) 0.23811(8) 0.0198(2) Uani 1 1 d . . .
C11 C 0.80572(18) 0.50163(15) 0.31100(11) 0.0171(3) Uani 1 1 d . . .
H11 H 0.703(2) 0.509(2) 0.3059(14) 0.021(5) Uiso 1 1 d . . .
C12 C 0.87472(18) 0.36036(15) 0.28927(11) 0.0167(3) Uani 1 1 d . . .
H12A H 0.821(2) 0.305(2) 0.3361(15) 0.022(5) Uiso 1 1 d . . .
H12B H 0.976(2) 0.3547(19) 0.2961(14) 0.019(5) Uiso 1 1 d . . .
C13 C 0.81623(18) 0.55079(15) 0.41110(11) 0.0169(3) Uani 1 1 d . . .
H13A H 0.917(2) 0.526(2) 0.4193(15) 0.022(5) Uiso 1 1 d . . .
H13B H 0.751(3) 0.501(2) 0.4591(16) 0.031(6) Uiso 1 1 d . . .
Si1 Si 0.76794(5) 0.73296(4) 0.44550(3) 0.01435(11) Uani 1 1 d . . .
C14 C 0.91030(18) 0.83646(15) 0.36821(11) 0.0187(3) Uani 1 1 d . . .
H14 H 0.899(2) 0.824(2) 0.3031(15) 0.021(5) Uiso 1 1 d . . .
C15 C 1.0708(2) 0.78739(19) 0.37062(15) 0.0283(4) Uani 1 1 d . . .
H15A H 1.085(3) 0.791(2) 0.4361(19) 0.039(6) Uiso 1 1 d . . .
H15B H 1.138(3) 0.844(2) 0.3293(17) 0.035(6) Uiso 1 1 d . . .
H15C H 1.096(3) 0.698(2) 0.3451(17) 0.034(6) Uiso 1 1 d . . .
C16 C 0.8808(2) 0.98547(17) 0.39262(13) 0.0250(4) Uani 1 1 d . . .
H16A H 0.779(3) 1.018(2) 0.3889(17) 0.035(6) Uiso 1 1 d . . .
H16B H 0.954(3) 1.034(2) 0.3481(18) 0.037(6) Uiso 1 1 d . . .
H16C H 0.888(2) 1.003(2) 0.4577(17) 0.030(6) Uiso 1 1 d . . .
C17 C 0.57597(18) 0.79280(16) 0.42785(12) 0.0198(3) Uani 1 1 d . . .
H17 H 0.551(2) 0.876(2) 0.4615(15) 0.025(5) Uiso 1 1 d . . .
C18 C 0.4563(2) 0.7018(2) 0.47636(16) 0.0302(4) Uani 1 1 d . . .
H18A H 0.476(3) 0.614(3) 0.4435(18) 0.037(6) Uiso 1 1 d . . .
H18B H 0.358(3) 0.739(3) 0.4700(18) 0.044(7) Uiso 1 1 d . . .
H18C H 0.451(2) 0.690(2) 0.5455(17) 0.031(6) Uiso 1 1 d . . .
C19 C 0.5731(2) 0.8146(2) 0.32005(14) 0.0293(4) Uani 1 1 d . . .
H19A H 0.642(3) 0.879(3) 0.2903(19) 0.046(7) Uiso 1 1 d . . .
H19B H 0.475(3) 0.848(2) 0.3145(17) 0.033(6) Uiso 1 1 d . . .
H19C H 0.597(3) 0.738(3) 0.282(2) 0.050(7) Uiso 1 1 d . . .
C20 C 0.77315(19) 0.74793(16) 0.57980(11) 0.0195(3) Uani 1 1 d . . .
H20 H 0.878(2) 0.762(2) 0.5779(15) 0.025(5) Uiso 1 1 d . . .
C21 C 0.7312(2) 0.62483(18) 0.64208(12) 0.0238(3) Uani 1 1 d . . .
H21A H 0.630(3) 0.605(2) 0.6450(16) 0.033(6) Uiso 1 1 d . . .
H21B H 0.737(2) 0.637(2) 0.7105(17) 0.033(6) Uiso 1 1 d . . .
H21C H 0.798(2) 0.546(2) 0.6176(15) 0.027(5) Uiso 1 1 d . . .
C22 C 0.6781(2) 0.87187(19) 0.62932(13) 0.0289(4) Uani 1 1 d . . .
H22A H 0.699(3) 0.953(2) 0.5923(17) 0.035(6) Uiso 1 1 d . . .
H22B H 0.696(3) 0.885(2) 0.6942(18) 0.035(6) Uiso 1 1 d . . .
H22C H 0.573(3) 0.859(2) 0.6376(18) 0.038(6) Uiso 1 1 d . . .
C30A C 0.4694(7) 0.6013(6) 0.0671(4) 0.0327(13) Uani 0.341(2) 1 d P A 1
H30A H 0.5127 0.5093 0.0736 0.039 Uiso 0.341(2) 1 calc PR A 1
H30B H 0.4291 0.6050 0.0076 0.039 Uiso 0.341(2) 1 calc PR A 1
Cl30 Cl 0.5989(9) 0.7023(8) 0.0556(6) 0.131(3) Uani 0.341(2) 1 d P A 1
Cl31 Cl 0.32337(18) 0.64258(17) 0.17050(13) 0.0457(6) Uani 0.341(2) 1 d P A 1
C30B C 0.4493(5) 0.6492(4) 0.1384(4) 0.0553(11) Uani 0.659(2) 1 d P A 2
H30C H 0.4874 0.5700 0.1705 0.066 Uiso 0.659(2) 1 calc PR A 2
H30D H 0.4057 0.7165 0.1901 0.066 Uiso 0.659(2) 1 calc PR A 2
Cl32 Cl 0.60373(15) 0.71498(16) 0.05469(9) 0.0382(3) Uani 0.659(2) 1 d P A 2
Cl33 Cl 0.30841(15) 0.60458(11) 0.08428(14) 0.0910(6) Uani 0.659(2) 1 d P A 2

loop_
_atom_site_aniso_label
_atom_site_aniso_U_11
_atom_site_aniso_U_22
_atom_site_aniso_U_33
_atom_site_aniso_U_23
_atom_site_aniso_U_13
_atom_site_aniso_U_12
N1 0.0167(6) 0.0144(6) 0.0211(6) -0.0012(5) -0.0039(5) -0.0031(5)
C1 0.0209(8) 0.0157(8) 0.0199(7) -0.0002(6) -0.0026(6) -0.0022(6)
O1 0.0219(6) 0.0208(6) 0.0434(8) -0.0065(5) -0.0076(5) 0.0037(5)
C2 0.0190(7) 0.0096(7) 0.0168(7) -0.0002(5) -0.0006(6) -0.0024(5)
C3 0.0187(7) 0.0112(7) 0.0143(6) -0.0004(5) -0.0013(5) -0.0030(5)
C4 0.0187(7) 0.0157(7) 0.0171(7) -0.0017(5) -0.0016(6) -0.0045(6)
C5 0.0169(7) 0.0193(8) 0.0187(7) -0.0019(6) -0.0029(6) 0.0014(6)
C6 0.0245(8) 0.0123(7) 0.0174(7) -0.0012(5) -0.0034(6) 0.0004(6)
F6 0.0182(5) 0.0243(5) 0.0378(6) -0.0080(4) -0.0077(4) 0.0036(4)
C7 0.0221(8) 0.0125(7) 0.0162(7) -0.0004(5) -0.0037(6) -0.0048(6)
C8 0.0171(7) 0.0140(7) 0.0133(6) 0.0009(5) -0.0019(5) -0.0031(6)
C9 0.0189(8) 0.0226(8) 0.0240(8) -0.0010(6) -0.0064(6) -0.0065(6)
N2 0.0271(7) 0.0107(6) 0.0135(6) -0.0011(5) 0.0004(5) -0.0044(5)
C10 0.0226(8) 0.0126(7) 0.0168(7) -0.0014(5) -0.0030(6) -0.0029(6)
O10 0.0408(7) 0.0129(5) 0.0162(5) 0.0003(4) -0.0017(5) -0.0082(5)
O11 0.0318(6) 0.0110(5) 0.0144(5) -0.0011(4) 0.0000(4) -0.0048(4)
C11 0.0202(8) 0.0129(7) 0.0166(7) -0.0002(5) -0.0004(6) -0.0026(6)
C12 0.0211(8) 0.0121(7) 0.0153(7) 0.0004(5) -0.0005(6) -0.0025(6)
C13 0.0210(8) 0.0138(7) 0.0145(7) -0.0006(5) -0.0008(6) -0.0023(6)
Si1 0.0176(2) 0.0120(2) 0.01292(19) -0.00099(14) -0.00240(15) -0.00149(15)
C14 0.0234(8) 0.0149(7) 0.0176(7) 0.0000(6) -0.0032(6) -0.0044(6)
C15 0.0223(9) 0.0251(9) 0.0359(10) 0.0027(8) -0.0022(7) -0.0052(7)
C16 0.0330(10) 0.0156(8) 0.0260(9) -0.0001(6) -0.0043(7) -0.0068(7)
C17 0.0202(8) 0.0178(8) 0.0206(7) -0.0023(6) -0.0037(6) 0.0008(6)
C18 0.0197(8) 0.0328(10) 0.0384(11) 0.0053(8) -0.0069(7) -0.0041(7)
C19 0.0288(9) 0.0350(10) 0.0245(9) -0.0002(8) -0.0105(7) 0.0069(8)
C20 0.0235(8) 0.0201(8) 0.0148(7) -0.0013(6) -0.0043(6) -0.0020(6)
C21 0.0297(9) 0.0243(9) 0.0170(8) 0.0026(6) -0.0044(7) -0.0026(7)
C22 0.0433(11) 0.0238(9) 0.0179(8) -0.0059(7) -0.0048(7) 0.0010(8)
C30A 0.043(3) 0.025(3) 0.030(3) -0.002(2) -0.009(2) -0.002(2)
Cl30 0.129(5) 0.127(6) 0.143(5) -0.002(4) -0.049(4) -0.006(4)
Cl31 0.0364(9) 0.0411(9) 0.0539(10) 0.0043(7) -0.0017(7) 0.0039(6)
C30B 0.051(2) 0.041(2) 0.087(3) 0.007(2) -0.043(2) -0.0028(17)
Cl32 0.0368(6) 0.0472(7) 0.0317(5) -0.0084(4) -0.0111(4) -0.0005(5)
Cl33 0.0714(8) 0.0496(6) 0.1768(16) -0.0411(8) -0.0868(10) 0.0204(5)

loop_
_atom_type_symbol
_atom_type_description
_atom_type_scat_dispersion_real
_atom_type_scat_dispersion_imag
_atom_type_scat_source
C C 0.0033 0.0016 'International Tables Vol C Tables 4.2.6.8 and 6.1.1.4'
H H 0.0000 0.0000 'International Tables Vol C Tables 4.2.6.8 and 6.1.1.4'
Cl Cl 0.1484 0.1585 'International Tables Vol C Tables 4.2.6.8 and 6.1.1.4'
F F 0.0171 0.0103 'International Tables Vol C Tables 4.2.6.8 and 6.1.1.4'
N N 0.0061 0.0033 'International Tables Vol C Tables 4.2.6.8 and 6.1.1.4'
O O 0.0106 0.0060 'International Tables Vol C Tables 4.2.6.8 and 6.1.1.4'
Si Si 0.0817 0.0704 'International Tables Vol C Tables 4.2.6.8 and 6.1.1.4'

loop_
_geom_angle_atom_site_label_1
_geom_angle_atom_site_label_2
_geom_angle_atom_site_label_3
_geom_angle
C1 N1 C8 111.23(13)
C1 N1 C9 123.83(14)
C8 N1 C9 124.59(13)
O1 C1 N1 126.23(15)
O1 C1 C2 125.66(14)
N1 C1 C2 108.11(13)
N2 C2 C3 112.81(12)
N2 C2 C12 108.61(12)
C3 C2 C12 112.01(12)
N2 C2 C1 110.36(12)
C3 C2 C1 101.78(12)
C12 C2 C1 111.18(12)
C4 C3 C8 121.01(14)
C4 C3 C2 129.80(14)
C8 C3 C2 109.10(13)
C3 C4 C5 116.34(14)
C3 C4 H4 122.8(11)
C5 C4 H4 120.8(11)
F6 C5 C6 118.46(14)
F6 C5 C4 117.84(14)
C6 C5 C4 123.71(15)
C5 C6 C7 119.51(14)
C5 C6 H6 120.2(13)
C7 C6 H6 120.3(13)
C8 C7 C6 117.52(14)
C8 C7 H7 123.2(12)
C6 C7 H7 119.2(12)
C7 C8 C3 121.91(14)
C7 C8 N1 128.44(14)
C3 C8 N1 109.65(13)
N1 C9 H7A 111.6(14)
N1 C9 H7B 111.4(14)
H7A C9 H7B 106(2)
N1 C9 H7C 107.9(15)
H7A C9 H7C 110(2)
H7B C9 H7C 109(2)
C10 N2 C2 126.37(13)
C10 N2 H2 114.9(15)
C2 N2 H2 118.5(15)
O10 C10 N2 122.65(14)
O10 C10 O11 117.98(14)
N2 C10 O11 119.33(13)
C10 O11 C11 120.68(12)
O11 C11 C12 109.32(12)
O11 C11 C13 107.21(12)
C12 C11 C13 112.60(13)
O11 C11 H11 107.1(12)
C12 C11 H11 110.2(12)
C13 C11 H11 110.2(12)
C11 C12 C2 111.19(13)
C11 C12 H12A 107.9(13)
C2 C12 H12A 112.0(12)
C11 C12 H12B 109.0(12)
C2 C12 H12B 108.2(12)
H12A C12 H12B 108.5(17)
C11 C13 Si1 120.08(11)
C11 C13 H13A 108.4(12)
Si1 C13 H13A 107.8(12)
C11 C13 H13B 106.6(13)
Si1 C13 H13B 107.3(13)
H13A C13 H13B 105.9(18)
C14 Si1 C17 109.22(7)
C14 Si1 C13 110.05(7)
C17 Si1 C13 111.12(7)
C14 Si1 C20 109.77(7)
C17 Si1 C20 110.16(7)
C13 Si1 C20 106.49(7)
C15 C14 C16 110.26(14)
C15 C14 Si1 112.98(12)
C16 C14 Si1 113.42(11)
C15 C14 H14 107.9(12)
C16 C14 H14 108.1(12)
Si1 C14 H14 103.8(12)
C14 C15 H15A 110.6(15)
C14 C15 H15B 109.0(14)
H15A C15 H15B 109(2)
C14 C15 H15C 111.0(14)
H15A C15 H15C 110(2)
H15B C15 H15C 107.4(19)
C14 C16 H16A 110.6(14)
C14 C16 H16B 109.6(14)
H16A C16 H16B 110.8(19)
C14 C16 H16C 111.1(14)
H16A C16 H16C 106.2(19)
H16B C16 H16C 108.5(19)
C19 C17 C18 110.42(15)
C19 C17 Si1 112.86(12)
C18 C17 Si1 112.71(12)
C19 C17 H17 108.7(13)
C18 C17 H17 106.4(13)
Si1 C17 H17 105.4(13)
C17 C18 H18A 109.7(14)
C17 C18 H18B 110.2(15)
H18A C18 H18B 108(2)
C17 C18 H18C 112.5(13)
H18A C18 H18C 109.5(19)
H18B C18 H18C 107.0(19)
C17 C19 H19A 110.9(15)
C17 C19 H19B 110.2(14)
H19A C19 H19B 108(2)
C17 C19 H19C 113.9(17)
H19A C19 H19C 108(2)
H19B C19 H19C 106(2)
C22 C20 C21 109.52(14)
C22 C20 Si1 112.20(11)
C21 C20 Si1 115.12(11)
C22 C20 H20 106.6(12)
C21 C20 H20 108.8(12)
Si1 C20 H20 104.1(12)
C20 C21 H21A 112.1(13)
C20 C21 H21B 111.9(13)
H21A C21 H21B 105.5(18)
C20 C21 H21C 111.8(13)
H21A C21 H21C 108.7(18)
H21B C21 H21C 106.3(18)
C20 C22 H22A 113.1(14)
C20 C22 H22B 110.4(14)
H22A C22 H22B 107.4(19)
C20 C22 H22C 109.5(15)
H22A C22 H22C 109(2)
H22B C22 H22C 107.6(19)
Cl30 C30A Cl31 111.3(4)
Cl30 C30A H30A 109.4
Cl31 C30A H30A 109.4
Cl30 C30A H30B 109.4
Cl31 C30A H30B 109.4
H30A C30A H30B 108.0
Cl33 C30B Cl32 114.4(3)
Cl33 C30B H30C 108.6
Cl32 C30B H30C 108.7
Cl33 C30B H30D 108.6
Cl32 C30B H30D 108.6
H30C C30B H30D 107.6

loop_
_geom_bond_atom_site_label_1
_geom_bond_atom_site_label_2
_geom_bond_distance
N1 C1 1.361(2)
N1 C8 1.415(2)
N1 C9 1.455(2)
C1 O1 1.218(2)
C1 C2 1.558(2)
C2 N2 1.4515(19)
C2 C3 1.505(2)
C2 C12 1.533(2)
C3 C4 1.381(2)
C3 C8 1.395(2)
C4 C5 1.389(2)
C4 H4 1.006(19)
C5 F6 1.3646(18)
C5 C6 1.377(2)
C6 C7 1.399(2)
C6 H6 0.93(2)
C7 C8 1.383(2)
C7 H7 0.98(2)
C9 H7A 0.93(2)
C9 H7B 0.96(3)
C9 H7C 0.97(3)
N2 C10 1.344(2)
N2 H2 0.85(2)
C10 O10 1.2225(19)
C10 O11 1.3493(18)
O11 C11 1.4600(18)
C11 C12 1.515(2)
C11 C13 1.523(2)
C11 H11 0.97(2)
C12 H12A 0.94(2)
C12 H12B 0.96(2)
C13 Si1 1.8963(16)
C13 H13A 0.97(2)
C13 H13B 0.96(2)
Si1 C14 1.8883(16)
Si1 C17 1.8945(17)
Si1 C20 1.9051(16)
C14 C15 1.531(2)
C14 C16 1.534(2)
C14 H14 0.96(2)
C15 H15A 0.96(3)
C15 H15B 0.97(2)
C15 H15C 0.96(2)
C16 H16A 0.99(2)
C16 H16B 0.97(3)
C16 H16C 0.95(2)
C17 C19 1.532(2)
C17 C18 1.535(2)
C17 H17 0.95(2)
C18 H18A 0.98(3)
C18 H18B 0.98(3)
C18 H18C 0.97(2)
C19 H19A 0.98(3)
C19 H19B 0.96(2)
C19 H19C 0.93(3)
C20 C22 1.539(2)
C20 C21 1.538(2)
C20 H20 0.99(2)
C21 H21A 0.97(2)
C21 H21B 0.98(2)
C21 H21C 0.98(2)
C22 H22A 0.98(2)
C22 H22B 0.98(2)
C22 H22C 0.97(3)
C30A Cl30 1.622(10)
C30A Cl31 1.765(6)
C30A H30A 0.9900
C30A H30B 0.9900
C30B Cl33 1.747(4)
C30B Cl32 1.801(5)
C30B H30C 0.9900
C30B H30D 0.9900

loop_
_geom_torsion_atom_site_label_1
_geom_torsion_atom_site_label_2
_geom_torsion_atom_site_label_3
_geom_torsion_atom_site_label_4
_geom_torsion
C8 N1 C1 O1 179.18(16)
C9 N1 C1 O1 5.7(3)
C8 N1 C1 C2 -1.02(17)
C9 N1 C1 C2 -174.47(13)
O1 C1 C2 N2 -57.4(2)
N1 C1 C2 N2 122.83(14)
O1 C1 C2 C3 -177.36(16)
N1 C1 C2 C3 2.85(15)
O1 C1 C2 C12 63.2(2)
N1 C1 C2 C12 -116.58(14)
N2 C2 C3 C4 61.5(2)
C12 C2 C3 C4 -61.4(2)
C1 C2 C3 C4 179.73(15)
N2 C2 C3 C8 -121.95(14)
C12 C2 C3 C8 115.14(14)
C1 C2 C3 C8 -3.71(15)
C8 C3 C4 C5 -1.4(2)
C2 C3 C4 C5 174.79(15)
C3 C4 C5 F6 -178.99(13)
C3 C4 C5 C6 0.9(2)
F6 C5 C6 C7 179.88(13)
C4 C5 C6 C7 0.0(2)
C5 C6 C7 C8 -0.4(2)
C6 C7 C8 C3 -0.2(2)
C6 C7 C8 N1 -179.17(14)
C4 C3 C8 C7 1.1(2)
C2 C3 C8 C7 -175.79(13)
C4 C3 C8 N1 -179.71(13)
C2 C3 C8 N1 3.37(17)
C1 N1 C8 C7 177.64(15)
C9 N1 C8 C7 -9.0(2)
C1 N1 C8 C3 -1.45(17)
C9 N1 C8 C3 171.93(14)
C3 C2 N2 C10 -146.47(16)
C12 C2 N2 C10 -21.7(2)
C1 C2 N2 C10 100.44(18)
C2 N2 C10 O10 -177.65(15)
C2 N2 C10 O11 4.6(2)
O10 C10 O11 C11 168.32(14)
N2 C10 O11 C11 -13.8(2)
C10 O11 C11 C12 39.49(19)
C10 O11 C11 C13 161.82(13)
O11 C11 C12 C2 -55.43(17)
C13 C11 C12 C2 -174.48(13)
N2 C2 C12 C11 46.26(17)
C3 C2 C12 C11 171.52(13)
C1 C2 C12 C11 -75.35(16)
O11 C11 C13 Si1 49.23(16)
C12 C11 C13 Si1 169.50(11)
C11 C13 Si1 C14 -67.67(14)
C11 C13 Si1 C17 53.43(14)
C11 C13 Si1 C20 173.41(12)
C17 Si1 C14 C15 -174.88(12)
C13 Si1 C14 C15 -52.65(14)
C20 Si1 C14 C15 64.24(14)
C17 Si1 C14 C16 58.71(14)
C13 Si1 C14 C16 -179.06(12)
C20 Si1 C14 C16 -62.17(14)
C14 Si1 C17 C19 45.85(15)
C13 Si1 C17 C19 -75.73(14)
C20 Si1 C17 C19 166.49(13)
C14 Si1 C17 C18 171.78(12)
C13 Si1 C17 C18 50.20(14)
C20 Si1 C17 C18 -67.58(14)
C14 Si1 C20 C22 84.19(14)
C17 Si1 C20 C22 -36.12(15)
C13 Si1 C20 C22 -156.71(13)
C14 Si1 C20 C21 -149.67(12)
C17 Si1 C20 C21 90.03(13)
C13 Si1 C20 C21 -30.57(14)
